data_2215161
loop_
_publ_author_name
'Shan Liu'
'Wei Han'
'Qin Zhang'
'Hong-Jun Zhu'

_publ_section_title
;
 2,5-Dibenzoylterephthalic acid dihydrate
;
_journal_coeditor_code HK2303
_journal_issue 9
_journal_name_full 'Acta Crystallographica Section E'
_journal_page_first o3874
_journal_page_last o3874
_journal_paper_doi 10.1107/S1600536807036707
_journal_volume 63
_journal_year 2007
_chemical_formula_iupac 'C22 H14 O6, 2H2 O'
_chemical_formula_moiety 'C22 H14 O6, 2(H2 O)'
_chemical_formula_sum 'C22 H18 O8'
_chemical_formula_weight 410.36
_chemical_name_systematic
;
2,5-Dibenzoylterephthalic acid dihydrate
;
_space_group_IT_number 2
_symmetry_cell_setting triclinic
_symmetry_space_group_name_Hall '-P 1'
_symmetry_space_group_name_H-M 'P -1'
_atom_sites_solution_hydrogens geom
_atom_sites_solution_primary direct
_atom_sites_solution_secondary difmap
_audit_creation_method SHELXL-97
_cell_angle_alpha 102.74(3)
_cell_angle_beta 101.59(3)
_cell_angle_gamma 97.49(3)
_cell_formula_units_Z 1
_cell_length_a 5.7220(11)
_cell_length_b 8.0630(16)
_cell_length_c 10.963(2)
_cell_measurement_reflns_used 25
_cell_measurement_temperature 298(2)
_cell_measurement_theta_max 12
_cell_measurement_theta_min 9
_cell_volume 475.14(19)
_computing_cell_refinement 'CAD-4 Software'
_computing_data_collection 'CAD-4 Software (Enraf--Nonius, 1985)'
_computing_data_reduction 'XCAD4 (Harms & Wocadlo, 1995)'
_computing_molecular_graphics 'SHELXTL (Bruker, 2000)'
_computing_publication_material SHELXTL
_computing_structure_refinement 'SHELXL97 (Sheldrick, 1997)'
_computing_structure_solution 'SHELXS97 (Sheldrick, 1997)'
_diffrn_ambient_temperature 298(2)
_diffrn_measured_fraction_theta_full 1.000
_diffrn_measured_fraction_theta_max 1.000
_diffrn_measurement_device_type 'Enraf--Nonius CAD-4'
_diffrn_measurement_method \w/2\q
_diffrn_radiation_monochromator graphite
_diffrn_radiation_source 'fine-focus sealed tube'
_diffrn_radiation_type MoK\a
_diffrn_radiation_wavelength 0.71073
_diffrn_reflns_av_R_equivalents 0.0491
_diffrn_reflns_av_sigmaI/netI 0.0359
_diffrn_reflns_limit_h_max 6
_diffrn_reflns_limit_h_min -7
_diffrn_reflns_limit_k_max 9
_diffrn_reflns_limit_k_min -9
_diffrn_reflns_limit_l_max 13
_diffrn_reflns_limit_l_min 0
_diffrn_reflns_number 2056
_diffrn_reflns_theta_full 25.97
_diffrn_reflns_theta_max 25.97
_diffrn_reflns_theta_min 1.96
_diffrn_standards_decay_% 0
_diffrn_standards_interval_time 120
_diffrn_standards_number 3
_exptl_absorpt_coefficient_mu 0.110
_exptl_absorpt_correction_T_max 0.9677
_exptl_absorpt_correction_T_min 0.9572
_exptl_absorpt_correction_type psi-scan
_exptl_absorpt_process_details '(North <i>et al.</i>,  1968)'
_exptl_crystal_colour colourless
_exptl_crystal_density_diffrn 1.434
_exptl_crystal_density_method 'not measured'
_exptl_crystal_description plate
_exptl_crystal_F_000 214
_exptl_crystal_size_max 0.40
_exptl_crystal_size_mid 0.30
_exptl_crystal_size_min 0.30
_refine_diff_density_max 0.384
_refine_diff_density_min -0.474
_refine_ls_extinction_method none
_refine_ls_goodness_of_fit_ref 1.008
_refine_ls_hydrogen_treatment mixed
_refine_ls_matrix_type full
_refine_ls_number_parameters 145
_refine_ls_number_reflns 1857
_refine_ls_number_restraints 2
_refine_ls_restrained_S_all 1.008
_refine_ls_R_factor_all 0.0977
_refine_ls_R_factor_gt 0.0614
_refine_ls_shift/su_max 0.000
_refine_ls_shift/su_mean 0.000
_refine_ls_structure_factor_coef Fsqd
_refine_ls_weighting_details 'calc w=1/[\s^2^(Fo^2^)+(0.06P)^2^+1.5P] where P=(Fo^2^+2Fc^2^)/3'
_refine_ls_weighting_scheme calc
_refine_ls_wR_factor_gt 0.1357
_refine_ls_wR_factor_ref 0.2000
_reflns_number_gt 1344
_reflns_number_total 1857
_reflns_threshold_expression I>2\s(I)
_cod_data_source_file hk2303.cif
_cod_data_source_block I
_cod_database_code 2215161
_cod_database_fobs_code 2215161

loop_
_symmetry_equiv_pos_as_xyz
'x, y, z'
'-x, -y, -z'

loop_
_atom_site_type_symbol
_atom_site_label
_atom_site_fract_x
_atom_site_fract_y
_atom_site_fract_z
_atom_site_U_iso_or_equiv
_atom_site_adp_type
_atom_site_calc_flag
_atom_site_refinement_flags
_atom_site_occupancy
O OW -0.1212(6) -0.4871(4) 0.1929(3) 0.0518(8) Uani d D 1
H HWB -0.275(4) -0.505(7) 0.158(5) 0.062 Uiso d D 1
H HWA -0.095(9) -0.390(4) 0.176(5) 0.062 Uiso d D 1
O O1 0.0978(5) -0.1456(4) 0.1920(3) 0.0471(8) Uani d . 1
O O2 0.3663(5) 0.4355(3) 0.0982(3) 0.0478(8) Uani d . 1
O O3 0.0816(5) 0.2472(4) 0.1329(3) 0.0402(7) Uani d . 1
H H3B 0.002(9) 0.344(7) 0.155(5) 0.060 Uiso d . 1
C C1 0.3251(10) 0.2233(7) 0.5483(4) 0.0596(13) Uani d . 1
H H1A 0.2314 0.2332 0.6089 0.072 Uiso calc R 1
C C2 0.5549(10) 0.3219(6) 0.5782(4) 0.0568(12) Uani d . 1
H H2A 0.6188 0.3945 0.6602 0.068 Uiso calc R 1
C C3 0.6902(9) 0.3127(6) 0.4862(4) 0.0540(12) Uani d . 1
H H3A 0.8431 0.3814 0.5054 0.065 Uiso calc R 1
C C4 0.5962(8) 0.2005(5) 0.3652(4) 0.0427(10) Uani d . 1
H H4A 0.6880 0.1930 0.3038 0.051 Uiso calc R 1
C C5 0.3682(7) 0.1001(5) 0.3351(3) 0.0334(8) Uani d . 1
C C6 0.2352(8) 0.1105(5) 0.4289(4) 0.0463(11) Uani d . 1
H H6A 0.0837 0.0402 0.4105 0.056 Uiso calc R 1
C C7 0.2633(7) -0.0260(5) 0.2083(3) 0.0337(8) Uani d . 1
C C8 0.3820(6) -0.0090(4) 0.0984(3) 0.0282(8) Uani d . 1
C C9 0.3948(7) 0.1395(4) 0.0501(3) 0.0309(8) Uani d . 1
C C10 0.5138(7) 0.1452(5) -0.0477(3) 0.0327(8) Uani d . 1
H H10A 0.5236 0.2428 -0.0798 0.039 Uiso calc R 1
C C11 0.2797(7) 0.2898(4) 0.0967(3) 0.0317(8) Uani d . 1

loop_
_atom_site_aniso_label
_atom_site_aniso_U_11
_atom_site_aniso_U_22
_atom_site_aniso_U_33
_atom_site_aniso_U_12
_atom_site_aniso_U_13
_atom_site_aniso_U_23
OW 0.0460(17) 0.0390(17) 0.072(2) 0.0078(14) 0.0242(16) 0.0086(15)
O1 0.0535(18) 0.0395(16) 0.0422(16) -0.0133(13) 0.0214(14) 0.0014(12)
O2 0.0554(18) 0.0273(14) 0.070(2) 0.0079(12) 0.0388(16) 0.0092(13)
O3 0.0394(15) 0.0353(15) 0.0490(17) 0.0061(12) 0.0228(13) 0.0065(12)
C1 0.073(3) 0.071(3) 0.037(2) 0.019(3) 0.027(2) 0.000(2)
C2 0.076(3) 0.047(3) 0.037(2) 0.008(2) 0.013(2) -0.0086(19)
C3 0.058(3) 0.041(2) 0.050(3) -0.003(2) 0.004(2) 0.000(2)
C4 0.044(2) 0.044(2) 0.037(2) 0.0030(18) 0.0126(17) 0.0049(17)
C5 0.039(2) 0.0338(19) 0.0284(18) 0.0058(15) 0.0140(15) 0.0051(15)
C6 0.051(3) 0.049(2) 0.037(2) -0.0005(19) 0.0256(19) -0.0011(18)
C7 0.0341(19) 0.0334(19) 0.0322(19) -0.0014(15) 0.0145(15) 0.0037(15)
C8 0.0328(18) 0.0234(16) 0.0266(17) 0.0016(13) 0.0131(14) -0.0010(13)
C9 0.0370(19) 0.0253(17) 0.0277(18) 0.0014(14) 0.0123(15) -0.0003(14)
C10 0.038(2) 0.0299(18) 0.0299(18) 0.0044(15) 0.0144(15) 0.0026(14)
C11 0.038(2) 0.0273(18) 0.0307(18) 0.0111(15) 0.0130(15) 0.0010(14)

loop_
_atom_type_symbol
_atom_type_description
_atom_type_scat_dispersion_real
_atom_type_scat_dispersion_imag
_atom_type_scat_source
C C 0.0033 0.0016 'International Tables Vol C Tables 4.2.6.8 and 6.1.1.4'
H H 0.0000 0.0000 'International Tables Vol C Tables 4.2.6.8 and 6.1.1.4'
O O 0.0106 0.0060 'International Tables Vol C Tables 4.2.6.8 and 6.1.1.4'

loop_
_geom_angle_atom_site_label_1
_geom_angle_atom_site_label_2
_geom_angle_atom_site_label_3
_geom_angle_site_symmetry_1
_geom_angle
HWB OW HWA . 93(5)
C11 O3 H3B . 113(3)
C6 C1 C2 . 119.8(4)
C6 C1 H1A . 120.1
C2 C1 H1A . 120.1
C1 C2 C3 . 120.1(4)
C1 C2 H2A . 120.0
C3 C2 H2A . 120.0
C2 C3 C4 . 119.6(4)
C2 C3 H3A . 120.2
C4 C3 H3A . 120.2
C5 C4 C3 . 120.7(4)
C5 C4 H4A . 119.7
C3 C4 H4A . 119.7
C4 C5 C6 . 119.0(4)
C4 C5 C7 . 122.6(3)
C6 C5 C7 . 118.4(3)
C1 C6 C5 . 120.8(4)
C1 C6 H6A . 119.6
C5 C6 H6A . 119.6
O1 C7 C5 . 122.7(3)
O1 C7 C8 . 119.6(3)
C5 C7 C8 . 117.5(3)
C10 C8 C9 2_655 119.8(3)
C10 C8 C7 2_655 117.1(3)
C9 C8 C7 . 123.0(3)
C10 C9 C8 . 118.8(3)
C10 C9 C11 . 118.1(3)
C8 C9 C11 . 123.1(3)
C8 C10 C9 2_655 121.4(3)
C8 C10 H10A 2_655 119.3
C9 C10 H10A . 119.3
O2 C11 O3 . 124.8(3)
O2 C11 C9 . 121.4(3)
O3 C11 C9 . 113.7(3)

loop_
_geom_bond_atom_site_label_1
_geom_bond_atom_site_label_2
_geom_bond_site_symmetry_2
_geom_bond_distance
OW HWB . 0.866(19)
OW HWA . 0.85(4)
O1 C7 . 1.215(4)
O2 C11 . 1.209(4)
O3 C11 . 1.304(4)
O3 H3B . 0.97(5)
C1 H1A . 0.9300
C2 C1 . 1.381(7)
C2 H2A . 0.9300
C3 C2 . 1.385(7)
C3 H3A . 0.9300
C4 C3 . 1.387(6)
C4 H4A . 0.9300
C5 C4 . 1.378(5)
C5 C6 . 1.391(5)
C6 C1 . 1.374(6)
C6 H6A . 0.9300
C7 C5 . 1.486(5)
C7 C8 . 1.520(5)
C8 C10 2_655 1.380(5)
C9 C10 . 1.387(5)
C9 C8 . 1.412(5)
C9 C11 . 1.494(5)
C10 C8 2_655 1.380(5)
C10 H10A . 0.9300

loop_
_geom_hbond_atom_site_label_D
_geom_hbond_atom_site_label_H
_geom_hbond_atom_site_label_A
_geom_hbond_site_symmetry_A
_geom_hbond_distance_DH
_geom_hbond_distance_HA
_geom_hbond_distance_DA
_geom_hbond_angle_DHA
_geom_hbond_publ_flag
O3 H3B OW 1_565 0.97(5) 1.62(5) 2.589(4) 177(5) yes
OW HWB O2 1_445 0.866(19) 1.98(2) 2.842(5) 171(5) yes
OW HWB O2 2 0.866(19) 2.94(5) 3.356(5) 111(4) yes
OW HWA O1 . 0.848(19) 2.08(3) 2.875(4) 156(5) yes

loop_
_geom_torsion_atom_site_label_1
_geom_torsion_atom_site_label_2
_geom_torsion_atom_site_label_3
_geom_torsion_atom_site_label_4
_geom_torsion_site_symmetry_4
_geom_torsion
C8 C9 C10 C8 2_655 0.2(6)
C11 C9 C10 C8 2_655 -178.0(3)
C10 C9 C11 O2 . -32.9(5)
C8 C9 C11 O2 . 148.9(4)
C10 C9 C11 O3 . 146.5(3)
C8 C9 C11 O3 . -31.7(5)
C10 C9 C8 C10 2_655 -0.2(6)
C11 C9 C8 C10 2_655 177.9(3)
C10 C9 C8 C7 . 178.0(3)
C11 C9 C8 C7 . -3.9(5)
O1 C7 C8 C10 2_655 -59.1(5)
C5 C7 C8 C10 2_655 116.8(4)
O1 C7 C8 C9 . 122.6(4)
C5 C7 C8 C9 . -61.4(5)
O1 C7 C5 C4 . 159.5(4)
C8 C7 C5 C4 . -16.3(6)
O1 C7 C5 C6 . -17.3(6)
C8 C7 C5 C6 . 166.9(4)
C6 C5 C4 C3 . -1.2(6)
C7 C5 C4 C3 . -178.0(4)
C4 C5 C6 C1 . 2.3(7)
C7 C5 C6 C1 . 179.2(4)
C5 C4 C3 C2 . 1.0(7)
C4 C3 C2 C1 . -1.8(7)
C5 C6 C1 C2 . -3.1(8)
C3 C2 C1 C6 . 2.8(8)
